data_4346336
loop_
_publ_author_name
'Myers, Thomas W.'
'Chavez, David E.'
'Hanson, Susan K.'
'Scharff, R. Jason'
'Scott, Brian L.'
'Veauthier, Jacqueline M.'
'Wu, Ruilian'

_publ_section_title
;
 Independent Control of Optical and Explosive Properties:
 Pyrazole-Tetrazine Complexes of First Row Transition Metals.
;
_journal_issue 16
_journal_name_full 'Inorganic chemistry'
_journal_page_first 8077
_journal_page_last 8086
_journal_paper_doi 10.1021/acs.inorgchem.5b01313
_journal_volume 54
_journal_year 2015
_chemical_formula_sum 'C36 H33 Fe N31.5 O18'
_chemical_formula_weight 1250.79
_space_group_crystal_system monoclinic
_space_group_IT_number 14
_space_group_name_Hall '-P 2yn'
_space_group_name_H-M_alt 'P 1 21/n 1'
_atom_sites_solution_hydrogens geom
_audit_creation_method SHELXL-2014/7
_cell_angle_alpha 90
_cell_angle_beta 101.769(2)
_cell_angle_gamma 90
_cell_formula_units_Z 4
_cell_length_a 11.0998(7)
_cell_length_b 22.8847(16)
_cell_length_c 23.1696(16)
_cell_measurement_reflns_used 100
_cell_measurement_temperature 173(2)
_cell_measurement_theta_max 28.84
_cell_measurement_theta_min 2.48
_cell_volume 5761.7(7)
_computing_cell_refinement 'SHELXL-2014/7 (Sheldrick, 2014)'
_computing_data_collection 'bruker apex'
_computing_data_reduction 'SHELXL-2014/7 (Sheldrick, 2014)'
_computing_molecular_graphics 'SHELXL-2014/7 (Sheldrick, 2014)'
_computing_publication_material 'SHELXL-2014/7 (Sheldrick, 2014)'
_computing_structure_refinement 'SHELXL-2014/7 (Sheldrick, 2014)'
_computing_structure_solution 'SHELXL-2014/7 (Sheldrick, 2014)'
_diffrn_ambient_temperature 173(2)
_diffrn_measured_fraction_theta_full 0.986
_diffrn_measured_fraction_theta_max 0.984
_diffrn_measurement_device_type 'ccd area detector'
_diffrn_measurement_method 'phi and omega scans'
_diffrn_radiation_type MoK\a
_diffrn_radiation_wavelength 0.71073
_diffrn_reflns_av_R_equivalents 0.0853
_diffrn_reflns_av_unetI/netI 0.0452
_diffrn_reflns_Laue_measured_fraction_full 0.986
_diffrn_reflns_Laue_measured_fraction_max 0.984
_diffrn_reflns_limit_h_max 13
_diffrn_reflns_limit_h_min -13
_diffrn_reflns_limit_k_max 28
_diffrn_reflns_limit_k_min -28
_diffrn_reflns_limit_l_max 29
_diffrn_reflns_limit_l_min -29
_diffrn_reflns_number 62547
_diffrn_reflns_point_group_measured_fraction_full 0.986
_diffrn_reflns_point_group_measured_fraction_max 0.984
_diffrn_reflns_theta_full 25.242
_diffrn_reflns_theta_max 26.736
_diffrn_reflns_theta_min 2.237
_diffrn_source 'sealed tube'
_exptl_absorpt_coefficient_mu 0.356
_exptl_absorpt_correction_T_max 0.962
_exptl_absorpt_correction_T_min 0.919
_exptl_absorpt_correction_type numerical
_exptl_absorpt_process_details SADABS
_exptl_crystal_colour blue
_exptl_crystal_density_diffrn 1.442
_exptl_crystal_description block
_exptl_crystal_F_000 2558
_exptl_crystal_size_max 0.240
_exptl_crystal_size_mid 0.200
_exptl_crystal_size_min 0.110
_refine_diff_density_max 0.841
_refine_diff_density_min -0.761
_refine_diff_density_rms 0.124
_refine_ls_extinction_coef 0.037(2)
_refine_ls_extinction_expression Fc^*^=kFc[1+0.001xFc^2^\l^3^/sin(2\q)]^-1/4^
_refine_ls_extinction_method 'SHELXL-2014/7 (Sheldrick 2014'
_refine_ls_goodness_of_fit_ref 1.086
_refine_ls_hydrogen_treatment constr
_refine_ls_matrix_type full
_refine_ls_number_parameters 838
_refine_ls_number_reflns 12034
_refine_ls_number_restraints 15
_refine_ls_restrained_S_all 1.088
_refine_ls_R_factor_all 0.0917
_refine_ls_R_factor_gt 0.0883
_refine_ls_shift/su_max 0.000
_refine_ls_shift/su_mean 0.000
_refine_ls_structure_factor_coef Fsqd
_refine_ls_weighting_details 'w=1/[\s^2^(Fo^2^)+(0.1821P)^2^+2.2928P] where P=(Fo^2^+2Fc^2^)/3'
_refine_ls_weighting_scheme calc
_refine_ls_wR_factor_gt 0.2578
_refine_ls_wR_factor_ref 0.2644
_reflns_Friedel_coverage 0.000
_reflns_number_gt 11241
_reflns_number_total 12034
_reflns_threshold_expression 'I > 2\s(I)'
_cod_data_source_file ic5b01313_si_002.cif
_cod_data_source_block twm6
_cod_original_sg_symbol_H-M 'P 21/n'
_cod_original_formula_sum 'C36 H33 Fe N31.50 O18'
_cod_database_code 4346336
_shelx_shelxl_version_number 2014/7
_shelx_space_group_comment
;
The symmetry employed for this shelxl refinement is uniquely defined
by the following loop, which should always be used as a source of
symmetry information in preference to the above space-group names.
They are only intended as comments.
;
_shelx_estimated_absorpt_t_min 0.919
_shelx_estimated_absorpt_t_max 0.962

loop_
_space_group_symop_operation_xyz
'x, y, z'
'-x+1/2, y+1/2, -z+1/2'
'-x, -y, -z'
'x-1/2, -y-1/2, z-1/2'

loop_
_atom_site_label
_atom_site_type_symbol
_atom_site_fract_x
_atom_site_fract_y
_atom_site_fract_z
_atom_site_U_iso_or_equiv
_atom_site_adp_type
_atom_site_occupancy
_atom_site_site_symmetry_order
_atom_site_calc_flag
_atom_site_refinement_flags_posn
_atom_site_refinement_flags_adp
_atom_site_refinement_flags_occupancy
_atom_site_disorder_assembly
_atom_site_disorder_group
Fe1 Fe 0.44137(4) 0.20362(2) 0.67432(2) 0.04314(19) Uani 1 1 d . . . . .
O1 O 0.9959(3) 0.37987(13) 0.60806(16) 0.0760(8) Uani 1 1 d . . . . .
O2 O 1.0323(3) 0.46594(14) 0.6454(2) 0.0973(12) Uani 1 1 d . . . . .
O3 O 0.7530(3) 0.49249(12) 0.61226(13) 0.0707(7) Uani 1 1 d . . . . .
O4 O 0.8154(4) 0.50461(13) 0.70505(15) 0.0870(9) Uani 1 1 d . . . . .
O5 O 0.4416(3) 0.53017(12) 0.83664(16) 0.0849(9) Uani 1 1 d . . . . .
O6 O 0.6147(3) 0.48361(14) 0.84165(16) 0.0799(8) Uani 1 1 d . . . . .
O7 O 0.4061(4) 0.4069(2) 0.95387(16) 0.1124(14) Uani 1 1 d . . . . .
O8 O 0.5535(4) 0.4664(2) 0.95645(16) 0.1127(14) Uani 1 1 d . . . . .
O9 O 0.1545(3) 0.54828(12) 0.49647(15) 0.0807(8) Uani 1 1 d . . . . .
O10 O 0.1021(2) 0.45888(13) 0.47398(12) 0.0691(7) Uani 1 1 d . . . . .
O11 O 0.2802(3) 0.53727(12) 0.62174(12) 0.0682(7) Uani 1 1 d . . . . .
O12 O 0.4172(3) 0.55015(12) 0.56820(13) 0.0698(7) Uani 1 1 d . . . . .
O13 O 0.5168(2) 0.43845(13) 0.64428(11) 0.0670(7) Uani 1 1 d . . . . .
O14 O 0.4236(2) 0.43488(12) 0.71819(11) 0.0625(6) Uani 1 1 d . . . . .
O15 O 0.6145(2) 0.40848(14) 0.72937(12) 0.0697(7) Uani 1 1 d . . . . .
O16A O -0.2225(9) 0.7527(3) 0.4966(4) 0.113(4) Uani 0.457(7) 1 d D . P A 1
O16C O 0.8150(16) 0.3149(8) 0.4914(8) 0.196(6) Uiso 0.5 1 d D . P B 3
O16D O 1.1391(13) 0.2742(6) 0.5199(6) 0.096(5) Uiso 0.273(9) 1 d D . P A 4
O17A O -0.1668(7) 0.8308(4) 0.5458(3) 0.111(4) Uani 0.457(7) 1 d D . P A 1
O17C O 0.9136(14) 0.2611(7) 0.4352(7) 0.180(5) Uiso 0.5 1 d D . P B 3
O17D O 1.2635(13) 0.2135(10) 0.4899(11) 0.106(7) Uiso 0.273(9) 1 d D . P A 4
O18A O -0.3606(6) 0.8077(5) 0.5243(5) 0.145(5) Uani 0.457(7) 1 d D . P A 1
O18D O 1.0658(14) 0.2071(8) 0.4571(8) 0.040(5) Uiso 0.084(3) 1 d D . P A 4
N1 N 0.9728(3) 0.42148(13) 0.63609(16) 0.0616(7) Uani 1 1 d . . . . .
N2 N 0.8058(3) 0.47624(12) 0.66089(14) 0.0571(7) Uani 1 1 d . . . . .
N3 N 0.8198(2) 0.33641(12) 0.69703(13) 0.0517(6) Uani 1 1 d . . . . .
N4 N 0.6530(2) 0.27679(11) 0.68817(11) 0.0464(5) Uani 1 1 d . . . . .
N5 N 0.5915(2) 0.23816(10) 0.71303(11) 0.0433(5) Uani 1 1 d . . . . .
N6 N 0.7246(3) 0.25130(11) 0.80555(12) 0.0523(6) Uani 1 1 d . . . . .
N7 N 0.7850(3) 0.29210(12) 0.78211(13) 0.0559(7) Uani 1 1 d . . . . .
N8 N 0.5707(2) 0.17816(10) 0.78904(10) 0.0451(5) Uani 1 1 d . . . . .
N9 N 0.4714(2) 0.15726(10) 0.74868(11) 0.0462(5) Uani 1 1 d . . . . .
N10 N 0.5067(3) 0.48644(13) 0.84621(15) 0.0640(7) Uani 1 1 d . . . . .
N11 N 0.4690(3) 0.43605(16) 0.93082(14) 0.0677(8) Uani 1 1 d . . . . .
N12 N 0.3586(2) 0.36196(11) 0.81866(11) 0.0486(6) Uani 1 1 d . . . . .
N13 N 0.3946(2) 0.29277(10) 0.75321(11) 0.0437(5) Uani 1 1 d . . . . .
N14 N 0.3474(2) 0.25616(10) 0.71051(10) 0.0429(5) Uani 1 1 d . . . . .
N15 N 0.1508(3) 0.29856(11) 0.70172(13) 0.0520(6) Uani 1 1 d . . . . .
N16 N 0.1967(2) 0.33720(12) 0.74297(12) 0.0521(6) Uani 1 1 d . . . . .
N17 N 0.1834(2) 0.21262(11) 0.64998(11) 0.0488(6) Uani 1 1 d . . . . .
N18 N 0.2736(3) 0.17496(11) 0.63869(11) 0.0494(6) Uani 1 1 d . . . . .
N19 N 0.1682(3) 0.49596(13) 0.50177(13) 0.0563(6) Uani 1 1 d . . . . .
N20 N 0.3308(3) 0.52429(12) 0.58145(12) 0.0532(6) Uani 1 1 d . . . . .
N21 N 0.3301(2) 0.38609(11) 0.54150(11) 0.0488(6) Uani 1 1 d . . . . .
N22 N 0.3771(2) 0.30512(10) 0.60088(11) 0.0458(5) Uani 1 1 d . . . . .
N23 N 0.4357(2) 0.25414(10) 0.60827(10) 0.0444(5) Uani 1 1 d . . . . .
N24 N 0.5394(3) 0.27513(14) 0.53098(14) 0.0638(8) Uani 1 1 d . . . . .
N25 N 0.4837(3) 0.32652(13) 0.52274(14) 0.0633(8) Uani 1 1 d . . . . .
N26 N 0.5594(3) 0.18420(12) 0.57961(11) 0.0518(6) Uani 1 1 d . . . . .
N27 N 0.5358(3) 0.15495(11) 0.62818(11) 0.0506(6) Uani 1 1 d . . . . .
N28 N 0.5185(2) 0.42717(12) 0.69749(12) 0.0522(6) Uani 1 1 d . . . . .
N29A N -0.2507(7) 0.7970(4) 0.5224(5) 0.128(8) Uani 0.457(7) 1 d D . P A 1
N29C N 0.8724(15) 0.3015(7) 0.4638(7) 0.096(4) Uiso 0.333 1 d D . P B 3
N29D N 1.1568(11) 0.2314(6) 0.4890(5) 0.084(7) Uani 0.210(7) 1 d D . P A 4
N30 N 0.1956(7) 0.2091(3) 0.8070(3) 0.139(3) Uani 1 1 d . . . . .
N31 N 0.8331(4) 0.16075(19) 0.7332(2) 0.0901(12) Uani 1 1 d . . . . .
N32 N 0.365(2) 0.0799(17) 0.4198(15) 0.36(3) Uani 0.5 1 d . . P . .
C1 C 0.8609(3) 0.41668(14) 0.66428(15) 0.0520(7) Uani 1 1 d . . . . .
C2 C 0.7727(3) 0.36686(14) 0.64027(14) 0.0510(7) Uani 1 1 d . . . . .
H2A H 0.6845 0.3776 0.6337 0.061 Uiso 1 1 calc R U . . .
H2B H 0.7923 0.3469 0.6054 0.061 Uiso 1 1 calc R U . . .
C3 C 0.8906(3) 0.38683(15) 0.72486(16) 0.0574(8) Uani 1 1 d . . . . .
H3A H 0.9793 0.3787 0.7394 0.069 Uiso 1 1 calc R U . . .
H3B H 0.8542 0.4064 0.7554 0.069 Uiso 1 1 calc R U . . .
C4 C 0.7510(3) 0.30028(13) 0.72358(15) 0.0490(7) Uani 1 1 d . . . . .
C5 C 0.6342(3) 0.22413(12) 0.76951(13) 0.0443(6) Uani 1 1 d . . . . .
C6 C 0.6897(4) 0.15977(19) 0.89229(16) 0.0707(10) Uani 1 1 d . . . . .
H6B H 0.7397 0.1922 0.8825 0.106 Uiso 1 1 calc R U . . .
H6C H 0.6572 0.1699 0.9273 0.106 Uiso 1 1 calc R U . . .
H6D H 0.7407 0.1246 0.9003 0.106 Uiso 1 1 calc R U . . .
C7 C 0.5858(3) 0.14859(13) 0.84188(13) 0.0511(7) Uani 1 1 d . . . . .
C8 C 0.4929(3) 0.10874(14) 0.83441(14) 0.0555(7) Uani 1 1 d . . . . .
H8A H 0.4778 0.0815 0.8630 0.067 Uiso 1 1 calc R U . . .
C9 C 0.4229(3) 0.11505(13) 0.77654(13) 0.0503(7) Uani 1 1 d . . . . .
C10 C 0.3125(4) 0.08105(17) 0.74896(17) 0.0654(9) Uani 1 1 d . . . . .
H10A H 0.2934 0.0525 0.7774 0.098 Uiso 1 1 calc R U . . .
H10B H 0.2426 0.1076 0.7371 0.098 Uiso 1 1 calc R U . . .
H10C H 0.3286 0.0605 0.7142 0.098 Uiso 1 1 calc R U . . .
C11 C 0.4487(3) 0.43223(15) 0.86432(13) 0.0522(7) Uani 1 1 d . . . . .
C12 C 0.4897(3) 0.37373(13) 0.84262(13) 0.0491(6) Uani 1 1 d . . . . .
H12A H 0.5404 0.3774 0.8123 0.059 Uiso 1 1 calc R U . . .
H12B H 0.5280 0.3468 0.8746 0.059 Uiso 1 1 calc R U . . .
C13 C 0.3167(3) 0.42060(14) 0.83210(14) 0.0525(7) Uani 1 1 d . . . . .
H13B H 0.2559 0.4205 0.8580 0.063 Uiso 1 1 calc R U . . .
H13C H 0.2889 0.4455 0.7970 0.063 Uiso 1 1 calc R U . . .
C14 C 0.3149(3) 0.32972(12) 0.77067(12) 0.0444(6) Uani 1 1 d . . . . .
C15 C 0.2240(3) 0.25762(13) 0.68925(12) 0.0448(6) Uani 1 1 d . . . . .
C16 C -0.0453(3) 0.22770(19) 0.6243(2) 0.0722(10) Uani 1 1 d . . . . .
H16B H -0.1158 0.2078 0.5999 0.108 Uiso 1 1 calc R U . . .
H16C H -0.0556 0.2286 0.6653 0.108 Uiso 1 1 calc R U . . .
H16D H -0.0404 0.2678 0.6100 0.108 Uiso 1 1 calc R U . . .
C17 C 0.0687(3) 0.19609(15) 0.62089(15) 0.0543(7) Uani 1 1 d . . . . .
C18 C 0.0874(3) 0.14673(15) 0.58994(15) 0.0598(8) Uani 1 1 d . . . . .
H18A H 0.0255 0.1244 0.5652 0.072 Uiso 1 1 calc R U . . .
C19 C 0.2144(3) 0.13522(14) 0.60145(13) 0.0539(7) Uani 1 1 d . . . . .
C20 C 0.2778(4) 0.08693(16) 0.57671(18) 0.0697(10) Uani 1 1 d . . . . .
H20A H 0.2168 0.0630 0.5504 0.105 Uiso 1 1 calc R U . . .
H20B H 0.3360 0.1033 0.5544 0.105 Uiso 1 1 calc R U . . .
H20C H 0.3224 0.0626 0.6089 0.105 Uiso 1 1 calc R U . . .
C21 C 0.2792(3) 0.47296(13) 0.54480(13) 0.0471(6) Uani 1 1 d . . . . .
C22 C 0.2558(3) 0.41724(13) 0.57771(14) 0.0494(6) Uani 1 1 d . . . . .
H22B H 0.2927 0.4177 0.6204 0.059 Uiso 1 1 calc R U . . .
H22C H 0.1685 0.4050 0.5705 0.059 Uiso 1 1 calc R U . . .
C23 C 0.3688(3) 0.43919(13) 0.51445(13) 0.0485(6) Uani 1 1 d . . . . .
H23A H 0.3464 0.4397 0.4709 0.058 Uiso 1 1 calc R U . . .
H23B H 0.4564 0.4496 0.5287 0.058 Uiso 1 1 calc R U . . .
C24 C 0.3971(3) 0.33762(13) 0.55536(13) 0.0478(6) Uani 1 1 d . . . . .
C25 C 0.5078(3) 0.23979(13) 0.56999(13) 0.0500(7) Uani 1 1 d . . . . .
C26 C 0.6730(4) 0.17266(19) 0.49622(19) 0.0720(10) Uani 1 1 d . . . . .
H26A H 0.6388 0.2115 0.4853 0.108 Uiso 1 1 calc R U . . .
H26B H 0.7631 0.1745 0.5033 0.108 Uiso 1 1 calc R U . . .
H26C H 0.6429 0.1451 0.4642 0.108 Uiso 1 1 calc R U . . .
C27 C 0.6341(3) 0.15276(15) 0.55081(15) 0.0583(8) Uani 1 1 d . . . . .
C28 C 0.6592(4) 0.10224(16) 0.58187(18) 0.0649(9) Uani 1 1 d . . . . .
H28A H 0.7082 0.0709 0.5728 0.078 Uiso 1 1 calc R U . . .
C29 C 0.5992(3) 0.10474(14) 0.63013(15) 0.0563(7) Uani 1 1 d . . . . .
C30 C 0.6013(4) 0.06087(16) 0.67710(18) 0.0681(10) Uani 1 1 d . . . . .
H30A H 0.6525 0.0277 0.6705 0.102 Uiso 1 1 calc R U . . .
H30B H 0.6353 0.0785 0.7155 0.102 Uiso 1 1 calc R U . . .
H30C H 0.5173 0.0473 0.6765 0.102 Uiso 1 1 calc R U . . .
C31 C 0.0428(8) 0.2064(5) 0.8804(3) 0.143(3) Uani 1 1 d . . . . .
C32 C 0.1246(7) 0.2081(3) 0.8379(3) 0.111(2) Uani 1 1 d . . . . .
C33 C 0.9515(5) 0.0711(2) 0.7838(2) 0.0936(15) Uani 1 1 d . . . . .
C34 C 0.8859(4) 0.12157(18) 0.75488(19) 0.0675(9) Uani 1 1 d . . . . .
C35A C 0.590(3) 0.0448(8) 0.4118(18) 0.155(15) Uani 0.45(3) 1 d . . P C 1
C35B C 0.537(2) 0.0775(15) 0.3731(7) 0.139(9) Uani 0.55(3) 1 d . . P C 2
C36A C 0.480(5) 0.0556(8) 0.432(2) 0.27(3) Uani 0.45(3) 1 d . . P C 1
C36B C 0.4687(18) 0.0762(11) 0.3960(8) 0.157(10) Uani 0.55(3) 1 d . . P C 2

loop_
_atom_site_aniso_label
_atom_site_aniso_U_11
_atom_site_aniso_U_22
_atom_site_aniso_U_33
_atom_site_aniso_U_23
_atom_site_aniso_U_13
_atom_site_aniso_U_12
Fe1 0.0567(3) 0.0345(3) 0.0380(3) 0.00078(13) 0.00914(18) -0.00173(14)
O1 0.0702(16) 0.0701(17) 0.098(2) 0.0055(15) 0.0403(15) 0.0041(13)
O2 0.0711(18) 0.0595(17) 0.170(4) -0.0015(19) 0.045(2) -0.0145(14)
O3 0.0811(17) 0.0644(15) 0.0692(16) 0.0210(12) 0.0217(13) 0.0156(13)
O4 0.123(3) 0.0584(16) 0.0776(19) -0.0137(14) 0.0157(18) -0.0012(16)
O5 0.106(2) 0.0473(14) 0.100(2) -0.0085(14) 0.0179(18) 0.0088(14)
O6 0.0717(18) 0.0688(17) 0.097(2) -0.0098(15) 0.0110(15) -0.0118(13)
O7 0.122(3) 0.155(4) 0.0601(18) 0.009(2) 0.0182(19) -0.033(3)
O8 0.117(3) 0.149(4) 0.0633(19) -0.038(2) -0.0005(18) -0.020(3)
O9 0.098(2) 0.0565(15) 0.0809(19) 0.0077(13) 0.0029(16) 0.0220(14)
O10 0.0630(15) 0.0729(17) 0.0670(15) -0.0010(13) 0.0031(12) 0.0021(12)
O11 0.0832(17) 0.0653(15) 0.0619(14) -0.0128(12) 0.0281(13) -0.0013(13)
O12 0.0830(18) 0.0570(14) 0.0752(17) -0.0027(12) 0.0295(14) -0.0176(12)
O13 0.0662(15) 0.0831(18) 0.0550(13) 0.0156(12) 0.0203(11) 0.0080(12)
O14 0.0584(13) 0.0736(16) 0.0598(14) 0.0063(11) 0.0217(11) 0.0083(11)
O15 0.0615(14) 0.0902(19) 0.0555(13) 0.0012(12) 0.0078(11) 0.0191(13)
O16A 0.156(10) 0.082(6) 0.075(5) 0.022(5) -0.038(6) -0.034(6)
O17A 0.108(6) 0.145(8) 0.060(4) 0.000(4) -0.027(4) -0.056(6)
O18A 0.081(6) 0.143(9) 0.176(11) -0.005(8) -0.050(7) -0.031(6)
N1 0.0540(15) 0.0510(15) 0.082(2) 0.0149(14) 0.0198(14) -0.0012(12)
N2 0.0596(15) 0.0459(14) 0.0684(17) 0.0037(12) 0.0188(13) -0.0029(11)
N3 0.0460(13) 0.0476(13) 0.0622(15) 0.0093(11) 0.0128(11) -0.0029(10)
N4 0.0521(13) 0.0391(12) 0.0504(13) 0.0028(10) 0.0162(10) -0.0017(9)
N5 0.0538(13) 0.0333(10) 0.0457(12) 0.0030(9) 0.0167(10) 0.0033(9)
N6 0.0571(14) 0.0457(13) 0.0509(13) 0.0048(10) 0.0032(11) -0.0070(11)
N7 0.0559(15) 0.0502(15) 0.0581(16) 0.0071(11) 0.0035(12) -0.0071(11)
N8 0.0537(13) 0.0395(12) 0.0409(11) 0.0032(9) 0.0067(9) -0.0030(9)
N9 0.0569(14) 0.0372(11) 0.0428(12) 0.0000(9) 0.0068(10) -0.0047(10)
N10 0.0742(19) 0.0490(15) 0.0663(18) -0.0092(13) 0.0086(14) -0.0009(13)
N11 0.082(2) 0.0687(19) 0.0507(16) -0.0157(14) 0.0097(14) 0.0061(16)
N12 0.0523(13) 0.0470(13) 0.0455(12) -0.0073(10) 0.0074(10) 0.0026(10)
N13 0.0534(13) 0.0388(12) 0.0388(11) -0.0016(8) 0.0094(9) -0.0012(9)
N14 0.0522(13) 0.0393(11) 0.0362(10) 0.0020(8) 0.0066(9) -0.0038(9)
N15 0.0524(14) 0.0488(14) 0.0529(14) -0.0010(10) 0.0065(11) -0.0006(10)
N16 0.0498(13) 0.0511(14) 0.0542(14) -0.0034(11) 0.0076(10) 0.0026(11)
N17 0.0563(14) 0.0431(12) 0.0442(12) 0.0003(10) 0.0040(10) -0.0050(10)
N18 0.0634(15) 0.0419(12) 0.0410(12) -0.0006(9) 0.0061(10) -0.0047(10)
N19 0.0627(16) 0.0544(15) 0.0518(14) 0.0032(11) 0.0113(12) 0.0118(12)
N20 0.0638(16) 0.0469(13) 0.0503(14) 0.0006(11) 0.0151(11) 0.0005(11)
N21 0.0608(15) 0.0416(12) 0.0480(13) 0.0080(10) 0.0201(11) 0.0045(10)
N22 0.0598(14) 0.0368(11) 0.0421(12) 0.0029(9) 0.0134(10) 0.0011(10)
N23 0.0560(13) 0.0377(11) 0.0401(11) -0.0031(9) 0.0109(9) 0.0021(9)
N24 0.086(2) 0.0548(16) 0.0599(16) 0.0102(13) 0.0372(15) 0.0178(14)
N25 0.087(2) 0.0538(16) 0.0583(16) 0.0125(12) 0.0363(15) 0.0186(14)
N26 0.0698(16) 0.0433(13) 0.0439(12) -0.0004(10) 0.0153(11) 0.0065(11)
N27 0.0695(16) 0.0368(12) 0.0455(13) 0.0017(9) 0.0120(11) 0.0031(11)
N28 0.0548(14) 0.0498(14) 0.0534(14) 0.0012(11) 0.0142(11) 0.0018(11)
N29A 0.124(11) 0.114(11) 0.111(10) 0.077(9) -0.056(8) -0.049(8)
N29D 0.143(18) 0.073(11) 0.022(6) 0.018(6) -0.020(8) -0.041(12)
N30 0.194(7) 0.115(4) 0.136(5) 0.038(4) 0.101(5) 0.013(4)
N31 0.094(3) 0.078(2) 0.098(3) 0.006(2) 0.017(2) 0.026(2)
N32 0.21(2) 0.56(5) 0.38(4) -0.35(4) 0.22(2) -0.24(3)
C1 0.0488(15) 0.0451(15) 0.0632(18) 0.0052(13) 0.0142(13) -0.0006(12)
C2 0.0544(16) 0.0450(15) 0.0550(16) 0.0061(12) 0.0146(13) -0.0011(12)
C3 0.0495(16) 0.0541(17) 0.0654(19) 0.0115(15) 0.0045(13) -0.0094(13)
C4 0.0467(15) 0.0423(14) 0.0587(17) 0.0048(12) 0.0127(12) 0.0010(11)
C5 0.0490(14) 0.0384(13) 0.0458(14) 0.0010(11) 0.0108(11) 0.0016(11)
C6 0.082(2) 0.074(2) 0.0491(18) 0.0161(16) -0.0021(16) -0.0117(19)
C7 0.0664(18) 0.0422(15) 0.0434(14) 0.0062(11) 0.0085(12) 0.0009(13)
C8 0.077(2) 0.0430(15) 0.0460(15) 0.0095(12) 0.0107(14) -0.0039(14)
C9 0.0664(18) 0.0387(14) 0.0466(15) 0.0050(11) 0.0134(13) -0.0043(12)
C10 0.081(2) 0.0557(19) 0.0573(18) 0.0084(15) 0.0082(16) -0.0226(17)
C11 0.0596(17) 0.0520(17) 0.0440(15) -0.0057(12) 0.0076(12) 0.0030(13)
C12 0.0540(16) 0.0481(15) 0.0434(14) -0.0060(11) 0.0053(11) 0.0020(12)
C13 0.0597(17) 0.0478(16) 0.0499(16) -0.0063(12) 0.0106(13) 0.0061(13)
C14 0.0493(14) 0.0428(14) 0.0416(13) 0.0004(11) 0.0101(11) -0.0007(11)
C15 0.0501(14) 0.0425(14) 0.0399(13) 0.0030(10) 0.0051(11) -0.0059(11)
C16 0.056(2) 0.071(2) 0.082(3) -0.007(2) -0.0029(17) -0.0092(17)
C17 0.0549(17) 0.0548(17) 0.0483(16) 0.0043(13) -0.0009(13) -0.0113(13)
C18 0.070(2) 0.0512(17) 0.0520(17) 0.0005(13) -0.0019(14) -0.0121(15)
C19 0.0699(19) 0.0437(15) 0.0436(14) -0.0008(12) 0.0009(13) -0.0097(13)
C20 0.091(3) 0.0525(19) 0.060(2) -0.0126(15) 0.0015(18) -0.0038(17)
C21 0.0529(15) 0.0438(14) 0.0461(14) 0.0021(11) 0.0135(11) 0.0027(11)
C22 0.0575(16) 0.0458(15) 0.0489(15) 0.0028(12) 0.0200(12) 0.0016(12)
C23 0.0611(17) 0.0422(14) 0.0453(14) 0.0072(11) 0.0185(12) 0.0045(12)
C24 0.0607(17) 0.0436(14) 0.0416(13) 0.0031(11) 0.0159(12) 0.0030(12)
C25 0.0635(18) 0.0437(15) 0.0443(14) -0.0017(11) 0.0148(12) 0.0066(12)
C26 0.086(3) 0.070(2) 0.069(2) -0.0019(18) 0.034(2) 0.0171(19)
C27 0.070(2) 0.0530(17) 0.0537(17) -0.0059(13) 0.0168(14) 0.0095(15)
C28 0.078(2) 0.0506(18) 0.067(2) -0.0069(15) 0.0173(17) 0.0138(16)
C29 0.075(2) 0.0408(15) 0.0527(16) -0.0024(12) 0.0109(14) 0.0100(13)
C30 0.096(3) 0.0451(17) 0.065(2) 0.0067(15) 0.0186(19) 0.0164(17)
C31 0.122(5) 0.229(10) 0.082(4) -0.032(5) 0.030(4) -0.041(6)
C32 0.133(5) 0.119(5) 0.084(4) 0.001(3) 0.026(4) -0.018(4)
C33 0.104(4) 0.085(3) 0.085(3) 0.007(2) 0.005(3) 0.036(3)
C34 0.063(2) 0.067(2) 0.074(2) -0.0067(18) 0.0166(17) 0.0078(17)
C35A 0.18(2) 0.077(10) 0.25(4) -0.052(14) 0.14(2) -0.041(11)
C35B 0.127(11) 0.22(2) 0.077(8) -0.042(10) 0.033(8) -0.072(13)
C36A 0.39(5) 0.051(8) 0.27(4) -0.063(15) -0.19(4) 0.047(17)
C36B 0.137(13) 0.23(2) 0.131(12) -0.118(13) 0.086(11) -0.121(14)

loop_
_atom_type_symbol
_atom_type_description
_atom_type_scat_dispersion_real
_atom_type_scat_dispersion_imag
_atom_type_scat_source
C C 0.0033 0.0016 'International Tables Vol C Tables 4.2.6.8 and 6.1.1.4'
H H 0.0000 0.0000 'International Tables Vol C Tables 4.2.6.8 and 6.1.1.4'
N N 0.0061 0.0033 'International Tables Vol C Tables 4.2.6.8 and 6.1.1.4'
O O 0.0106 0.0060 'International Tables Vol C Tables 4.2.6.8 and 6.1.1.4'
Fe Fe 0.3463 0.8444 'International Tables Vol C Tables 4.2.6.8 and 6.1.1.4'

loop_
_geom_angle_atom_site_label_1
_geom_angle_atom_site_label_2
_geom_angle_atom_site_label_3
_geom_angle
N14 Fe1 N5 92.07(10)
N14 Fe1 N23 92.25(10)
N5 Fe1 N23 90.50(10)
N14 Fe1 N27 173.15(10)
N5 Fe1 N27 88.79(11)
N23 Fe1 N27 80.94(10)
N14 Fe1 N18 80.77(11)
N5 Fe1 N18 172.84(10)
N23 Fe1 N18 89.54(11)
N27 Fe1 N18 98.29(11)
N14 Fe1 N9 88.02(10)
N5 Fe1 N9 80.63(10)
N23 Fe1 N9 171.13(11)
N27 Fe1 N9 98.82(10)
N18 Fe1 N9 99.25(10)
O2 N1 O1 126.2(3)
O2 N1 C1 116.7(3)
O1 N1 C1 117.0(3)
O4 N2 O3 124.5(3)
O4 N2 C1 119.1(3)
O3 N2 C1 116.3(3)
C4 N3 C3 125.5(3)
C4 N3 C2 124.0(3)
C3 N3 C2 94.6(2)
N5 N4 C4 115.5(3)
N4 N5 C5 118.5(3)
N4 N5 Fe1 123.8(2)
C5 N5 Fe1 117.68(19)
C5 N6 N7 117.0(3)
N6 N7 C4 116.7(3)
N9 N8 C7 111.6(2)
N9 N8 C5 115.5(2)
C7 N8 C5 133.0(3)
C9 N9 N8 105.6(2)
C9 N9 Fe1 142.2(2)
N8 N9 Fe1 111.81(17)
O6 N10 O5 125.3(4)
O6 N10 C11 117.7(3)
O5 N10 C11 117.1(3)
O7 N11 O8 125.0(4)
O7 N11 C11 116.9(3)
O8 N11 C11 117.9(4)
C14 N12 C12 125.2(3)
C14 N12 C13 126.9(3)
C12 N12 C13 94.8(2)
N14 N13 C14 116.1(2)
N13 N14 C15 118.2(2)
N13 N14 Fe1 124.3(2)
C15 N14 Fe1 117.40(19)
C15 N15 N16 118.1(3)
N15 N16 C14 116.9(3)
C17 N17 N18 111.8(3)
C17 N17 C15 132.4(3)
N18 N17 C15 115.8(2)
C19 N18 N17 105.5(3)
C19 N18 Fe1 142.3(3)
N17 N18 Fe1 111.60(18)
O9 N19 O10 125.9(3)
O9 N19 C21 118.7(3)
O10 N19 C21 115.4(3)
O12 N20 O11 125.7(3)
O12 N20 C21 117.9(3)
O11 N20 C21 116.4(3)
C24 N21 C23 126.2(3)
C24 N21 C22 127.8(2)
C23 N21 C22 95.1(2)
N23 N22 C24 115.5(2)
N22 N23 C25 117.9(2)
N22 N23 Fe1 124.73(19)
C25 N23 Fe1 116.9(2)
C25 N24 N25 117.7(3)
N24 N25 C24 116.6(3)
C27 N26 N27 112.2(3)
C27 N26 C25 132.2(3)
N27 N26 C25 115.6(2)
C29 N27 N26 104.9(3)
C29 N27 Fe1 142.4(2)
N26 N27 Fe1 112.10(18)
O15 N28 O14 120.4(3)
O15 N28 O13 119.6(3)
O14 N28 O13 120.0(3)
O16A N29A O17A 118.3(7)
O16A N29A O18A 121.1(7)
O17A N29A O18A 120.5(7)
O16C N29C O17C 150(2)
O17D N29D O16D 120.4(8)
O17D N29D O18D 120.7(8)
O16D N29D O18D 118.9(8)
N2 C1 N1 105.9(2)
N2 C1 C2 115.9(3)
N1 C1 C2 114.5(3)
N2 C1 C3 117.7(3)
N1 C1 C3 112.5(3)
C2 C1 C3 90.2(2)
N3 C2 C1 86.8(2)
N3 C2 H2A 114.2
C1 C2 H2A 114.2
N3 C2 H2B 114.2
C1 C2 H2B 114.2
H2A C2 H2B 111.3
N3 C3 C1 87.3(2)
N3 C3 H3A 114.1
C1 C3 H3A 114.1
N3 C3 H3B 114.1
C1 C3 H3B 114.1
H3A C3 H3B 111.3
N4 C4 N7 126.1(3)
N4 C4 N3 115.5(3)
N7 C4 N3 118.4(3)
N6 C5 N5 125.2(3)
N6 C5 N8 121.3(3)
N5 C5 N8 113.4(3)
C7 C6 H6B 109.5
C7 C6 H6C 109.5
H6B C6 H6C 109.5
C7 C6 H6D 109.5
H6B C6 H6D 109.5
H6C C6 H6D 109.5
C8 C7 N8 105.3(3)
C8 C7 C6 131.4(3)
N8 C7 C6 123.2(3)
C7 C8 C9 107.9(3)
C7 C8 H8A 126.0
C9 C8 H8A 126.0
N9 C9 C8 109.5(3)
N9 C9 C10 123.5(3)
C8 C9 C10 127.0(3)
C9 C10 H10A 109.5
C9 C10 H10B 109.5
H10A C10 H10B 109.5
C9 C10 H10C 109.5
H10A C10 H10C 109.5
H10B C10 H10C 109.5
N10 C11 N11 104.7(3)
N10 C11 C13 115.6(3)
N11 C11 C13 115.9(3)
N10 C11 C12 117.3(3)
N11 C11 C12 113.1(3)
C13 C11 C12 90.4(2)
N12 C12 C11 87.0(2)
N12 C12 H12A 114.2
C11 C12 H12A 114.2
N12 C12 H12B 114.2
C11 C12 H12B 114.2
H12A C12 H12B 111.3
N12 C13 C11 87.1(2)
N12 C13 H13B 114.1
C11 C13 H13B 114.1
N12 C13 H13C 114.1
C11 C13 H13C 114.1
H13B C13 H13C 111.3
N12 C14 N13 116.5(3)
N12 C14 N16 118.5(3)
N13 C14 N16 125.0(3)
N15 C15 N14 124.2(3)
N15 C15 N17 122.8(3)
N14 C15 N17 112.9(3)
C17 C16 H16B 109.5
C17 C16 H16C 109.5
H16B C16 H16C 109.5
C17 C16 H16D 109.5
H16B C16 H16D 109.5
H16C C16 H16D 109.5
N17 C17 C18 105.0(3)
N17 C17 C16 124.2(3)
C18 C17 C16 130.8(3)
C17 C18 C19 107.9(3)
C17 C18 H18A 126.0
C19 C18 H18A 126.0
N18 C19 C18 109.8(3)
N18 C19 C20 123.2(3)
C18 C19 C20 127.0(3)
C19 C20 H20A 109.5
C19 C20 H20B 109.5
H20A C20 H20B 109.5
C19 C20 H20C 109.5
H20A C20 H20C 109.5
H20B C20 H20C 109.5
N20 C21 N19 105.5(2)
N20 C21 C22 117.1(2)
N19 C21 C22 114.8(3)
N20 C21 C23 116.5(3)
N19 C21 C23 112.9(2)
C22 C21 C23 90.0(2)
N21 C22 C21 87.0(2)
N21 C22 H22B 114.2
C21 C22 H22B 114.2
N21 C22 H22C 114.2
C21 C22 H22C 114.2
H22B C22 H22C 111.3
N21 C23 C21 87.0(2)
N21 C23 H23A 114.2
C21 C23 H23A 114.2
N21 C23 H23B 114.2
C21 C23 H23B 114.2
H23A C23 H23B 111.3
N21 C24 N22 118.3(3)
N21 C24 N25 116.2(3)
N22 C24 N25 125.4(3)
N24 C25 N23 125.4(3)
N24 C25 N26 120.9(3)
N23 C25 N26 113.3(3)
C27 C26 H26A 109.5
C27 C26 H26B 109.5
H26A C26 H26B 109.5
C27 C26 H26C 109.5
H26A C26 H26C 109.5
H26B C26 H26C 109.5
C28 C27 N26 105.5(3)
C28 C27 C26 130.2(3)
N26 C27 C26 124.2(3)
C27 C28 C29 107.8(3)
C27 C28 H28A 126.1
C29 C28 H28A 126.1
N27 C29 C28 109.6(3)
N27 C29 C30 122.4(3)
C28 C29 C30 128.0(3)
C29 C30 H30A 109.5
C29 C30 H30B 109.5
H30A C30 H30B 109.5
C29 C30 H30C 109.5
H30A C30 H30C 109.5
H30B C30 H30C 109.5
N30 C32 C31 175.8(9)
N31 C34 C33 178.5(5)
N32 C36A C35A 147(5)
C35B C36B N32 171(4)

loop_
_geom_bond_atom_site_label_1
_geom_bond_atom_site_label_2
_geom_bond_distance
Fe1 N14 1.895(2)
Fe1 N5 1.897(3)
Fe1 N23 1.909(2)
Fe1 N27 1.984(3)
Fe1 N18 1.988(3)
Fe1 N9 1.993(2)
O1 N1 1.209(4)
O2 N1 1.208(4)
O3 N2 1.217(4)
O4 N2 1.198(4)
O5 N10 1.228(4)
O6 N10 1.226(5)
O7 N11 1.170(5)
O8 N11 1.220(5)
O9 N19 1.210(4)
O10 N19 1.217(4)
O11 N20 1.220(4)
O12 N20 1.218(4)
O13 N28 1.256(4)
O14 N28 1.256(3)
O15 N28 1.242(4)
O16A N29A 1.247(5)
O16C N29C 1.038(18)
O16D N29D 1.253(5)
O17A N29A 1.248(5)
O17C N29C 1.277(17)
O17D N29D 1.249(5)
O18A N29A 1.254(5)
O18D N29D 1.254(5)
N1 C1 1.521(4)
N2 C1 1.489(4)
N3 C4 1.355(4)
N3 C3 1.469(4)
N3 C2 1.486(4)
N4 N5 1.318(3)
N4 C4 1.335(4)
N5 C5 1.337(4)
N6 C5 1.322(4)
N6 N7 1.328(4)
N7 C4 1.345(4)
N8 N9 1.378(3)
N8 C7 1.379(4)
N8 C5 1.392(4)
N9 C9 1.335(4)
N10 C11 1.497(5)
N11 C11 1.514(4)
N12 C14 1.340(4)
N12 C12 1.473(4)
N12 C13 1.474(4)
N13 N14 1.321(3)
N13 C14 1.345(4)
N14 C15 1.358(4)
N15 C15 1.311(4)
N15 N16 1.325(4)
N16 C14 1.349(4)
N17 C17 1.367(4)
N17 N18 1.385(4)
N17 C15 1.387(4)
N18 C19 1.331(4)
N19 C21 1.513(4)
N20 C21 1.493(4)
N21 C24 1.338(4)
N21 C23 1.471(4)
N21 C22 1.474(4)
N22 N23 1.330(3)
N22 C24 1.345(4)
N23 C25 1.350(4)
N24 C25 1.313(4)
N24 N25 1.324(4)
N25 C24 1.362(4)
N26 C27 1.369(4)
N26 N27 1.380(4)
N26 C25 1.394(4)
N27 C29 1.344(4)
N30 C32 1.168(8)
N31 C34 1.132(6)
N32 C36A 1.37(5)
N32 C36B 1.382(19)
C1 C2 1.531(4)
C1 C3 1.535(5)
C2 H2A 0.9900
C2 H2B 0.9900
C3 H3A 0.9900
C3 H3B 0.9900
C6 C7 1.487(5)
C6 H6B 0.9800
C6 H6C 0.9800
C6 H6D 0.9800
C7 C8 1.361(5)
C8 C9 1.414(4)
C8 H8A 0.9500
C9 C10 1.482(5)
C10 H10A 0.9800
C10 H10B 0.9800
C10 H10C 0.9800
C11 C13 1.526(5)
C11 C12 1.531(4)
C12 H12A 0.9900
C12 H12B 0.9900
C13 H13B 0.9900
C13 H13C 0.9900
C16 C17 1.474(5)
C16 H16B 0.9800
C16 H16C 0.9800
C16 H16D 0.9800
C17 C18 1.377(5)
C18 C19 1.404(5)
C18 H18A 0.9500
C19 C20 1.487(5)
C20 H20A 0.9800
C20 H20B 0.9800
C20 H20C 0.9800
C21 C22 1.535(4)
C21 C23 1.538(4)
C22 H22B 0.9900
C22 H22C 0.9900
C23 H23A 0.9900
C23 H23B 0.9900
C26 C27 1.489(5)
C26 H26A 0.9800
C26 H26B 0.9800
C26 H26C 0.9800
C27 C28 1.360(5)
C28 C29 1.414(5)
C28 H28A 0.9500
C29 C30 1.477(5)
C30 H30A 0.9800
C30 H30B 0.9800
C30 H30C 0.9800
C31 C32 1.470(10)
C33 C34 1.453(6)
C35A C36A 1.41(7)
C35B C36B 1.013(17)

loop_
_geom_torsion_atom_site_label_1
_geom_torsion_atom_site_label_2
_geom_torsion_atom_site_label_3
_geom_torsion_atom_site_label_4
_geom_torsion
C4 N4 N5 C5 -2.8(4)
C4 N4 N5 Fe1 174.3(2)
N14 Fe1 N5 N4 -98.9(2)
N23 Fe1 N5 N4 -6.6(2)
N27 Fe1 N5 N4 74.3(2)
N9 Fe1 N5 N4 173.5(2)
N14 Fe1 N5 C5 78.2(2)
N23 Fe1 N5 C5 170.5(2)
N27 Fe1 N5 C5 -108.5(2)
N9 Fe1 N5 C5 -9.4(2)
C5 N6 N7 C4 -2.3(4)
C7 N8 N9 C9 0.9(3)
C5 N8 N9 C9 -178.5(3)
C7 N8 N9 Fe1 175.7(2)
C5 N8 N9 Fe1 -3.7(3)
C14 N13 N14 C15 -1.8(4)
C14 N13 N14 Fe1 175.41(19)
N5 Fe1 N14 N13 -9.0(2)
N23 Fe1 N14 N13 -99.6(2)
N18 Fe1 N14 N13 171.2(2)
N9 Fe1 N14 N13 71.5(2)
N5 Fe1 N14 C15 168.2(2)
N23 Fe1 N14 C15 77.7(2)
N18 Fe1 N14 C15 -11.5(2)
N9 Fe1 N14 C15 -111.2(2)
C15 N15 N16 C14 -2.6(4)
C17 N17 N18 C19 1.0(3)
C15 N17 N18 C19 178.7(3)
C17 N17 N18 Fe1 174.1(2)
C15 N17 N18 Fe1 -8.1(3)
C24 N22 N23 C25 -0.4(4)
C24 N22 N23 Fe1 171.8(2)
C25 N24 N25 C24 -0.8(6)
C27 N26 N27 C29 1.2(4)
C25 N26 N27 C29 -176.8(3)
C27 N26 N27 Fe1 174.4(2)
C25 N26 N27 Fe1 -3.6(4)
O4 N2 C1 N1 -107.7(4)
O3 N2 C1 N1 72.4(4)
O4 N2 C1 C2 124.0(4)
O3 N2 C1 C2 -55.8(4)
O4 N2 C1 C3 19.0(4)
O3 N2 C1 C3 -160.8(3)
O2 N1 C1 N2 37.6(4)
O1 N1 C1 N2 -144.5(3)
O2 N1 C1 C2 166.6(4)
O1 N1 C1 C2 -15.5(4)
O2 N1 C1 C3 -92.3(4)
O1 N1 C1 C3 85.6(4)
C4 N3 C2 C1 147.5(3)
C3 N3 C2 C1 8.3(3)
N2 C1 C2 N3 -129.1(3)
N1 C1 C2 N3 107.1(3)
C3 C1 C2 N3 -7.9(2)
C4 N3 C3 C1 -146.5(3)
C2 N3 C3 C1 -8.2(2)
N2 C1 C3 N3 127.7(3)
N1 C1 C3 N3 -108.8(3)
C2 C1 C3 N3 8.0(2)
N5 N4 C4 N7 -6.4(4)
N5 N4 C4 N3 174.9(2)
N6 N7 C4 N4 9.1(5)
N6 N7 C4 N3 -172.3(3)
C3 N3 C4 N4 149.4(3)
C2 N3 C4 N4 22.5(4)
C3 N3 C4 N7 -29.4(5)
C2 N3 C4 N7 -156.3(3)
N7 N6 C5 N5 -6.7(5)
N7 N6 C5 N8 175.8(3)
N4 N5 C5 N6 9.5(4)
Fe1 N5 C5 N6 -167.8(2)
N4 N5 C5 N8 -172.8(2)
Fe1 N5 C5 N8 9.9(3)
N9 N8 C5 N6 174.2(3)
C7 N8 C5 N6 -5.1(5)
N9 N8 C5 N5 -3.6(4)
C7 N8 C5 N5 177.1(3)
N9 N8 C7 C8 -0.6(4)
C5 N8 C7 C8 178.7(3)
N9 N8 C7 C6 176.6(3)
C5 N8 C7 C6 -4.1(6)
N8 C7 C8 C9 0.1(4)
C6 C7 C8 C9 -176.8(4)
N8 N9 C9 C8 -0.8(4)
Fe1 N9 C9 C8 -173.0(3)
N8 N9 C9 C10 179.4(3)
Fe1 N9 C9 C10 7.3(6)
C7 C8 C9 N9 0.5(4)
C7 C8 C9 C10 -179.8(3)
O6 N10 C11 N11 91.8(4)
O5 N10 C11 N11 -88.7(4)
O6 N10 C11 C13 -139.3(3)
O5 N10 C11 C13 40.1(4)
O6 N10 C11 C12 -34.5(4)
O5 N10 C11 C12 144.9(3)
O7 N11 C11 N10 161.1(4)
O8 N11 C11 N10 -22.9(5)
O7 N11 C11 C13 32.5(5)
O8 N11 C11 C13 -151.6(4)
O7 N11 C11 C12 -70.0(5)
O8 N11 C11 C12 106.0(4)
C14 N12 C12 C11 149.4(3)
C13 N12 C12 C11 6.7(2)
N10 C11 C12 N12 -125.8(3)
N11 C11 C12 N12 112.1(3)
C13 C11 C12 N12 -6.4(2)
C14 N12 C13 C11 -148.5(3)
C12 N12 C13 C11 -6.7(2)
N10 C11 C13 N12 127.3(3)
N11 C11 C13 N12 -109.6(3)
C12 C11 C13 N12 6.4(2)
C12 N12 C14 N13 19.5(4)
C13 N12 C14 N13 150.5(3)
C12 N12 C14 N16 -159.3(3)
C13 N12 C14 N16 -28.2(5)
N14 N13 C14 N12 172.0(2)
N14 N13 C14 N16 -9.4(4)
N15 N16 C14 N12 -169.5(3)
N15 N16 C14 N13 11.8(4)
N16 N15 C15 N14 -8.4(4)
N16 N15 C15 N17 175.2(3)
N13 N14 C15 N15 10.8(4)
Fe1 N14 C15 N15 -166.6(2)
N13 N14 C15 N17 -172.5(2)
Fe1 N14 C15 N17 10.1(3)
C17 N17 C15 N15 -6.8(5)
N18 N17 C15 N15 176.0(3)
C17 N17 C15 N14 176.4(3)
N18 N17 C15 N14 -0.7(4)
N18 N17 C17 C18 -0.5(4)
C15 N17 C17 C18 -177.8(3)
N18 N17 C17 C16 -179.9(3)
C15 N17 C17 C16 2.8(6)
N17 C17 C18 C19 -0.2(4)
C16 C17 C18 C19 179.2(4)
N17 N18 C19 C18 -1.1(3)
Fe1 N18 C19 C18 -170.6(3)
N17 N18 C19 C20 178.5(3)
Fe1 N18 C19 C20 9.0(6)
C17 C18 C19 N18 0.8(4)
C17 C18 C19 C20 -178.8(3)
O12 N20 C21 N19 -97.9(3)
O11 N20 C21 N19 80.7(3)
O12 N20 C21 C22 133.1(3)
O11 N20 C21 C22 -48.3(4)
O12 N20 C21 C23 28.3(4)
O11 N20 C21 C23 -153.1(3)
O9 N19 C21 N20 13.2(4)
O10 N19 C21 N20 -169.0(3)
O9 N19 C21 C22 143.6(3)
O10 N19 C21 C22 -38.7(4)
O9 N19 C21 C23 -115.2(3)
O10 N19 C21 C23 62.6(4)
C24 N21 C22 C21 152.1(3)
C23 N21 C22 C21 7.1(2)
N20 C21 C22 N21 -126.9(3)
N19 C21 C22 N21 108.6(3)
C23 C21 C22 N21 -6.8(2)
C24 N21 C23 C21 -152.9(3)
C22 N21 C23 C21 -7.1(2)
N20 C21 C23 N21 127.4(3)
N19 C21 C23 N21 -110.3(3)
C22 C21 C23 N21 6.8(2)
C23 N21 C24 N22 150.7(3)
C22 N21 C24 N22 15.8(5)
C23 N21 C24 N25 -27.1(5)
C22 N21 C24 N25 -162.1(3)
N23 N22 C24 N21 172.4(3)
N23 N22 C24 N25 -9.9(5)
N24 N25 C24 N21 -171.6(3)
N24 N25 C24 N22 10.7(6)
N25 N24 C25 N23 -9.5(6)
N25 N24 C25 N26 177.8(3)
N22 N23 C25 N24 10.3(5)
Fe1 N23 C25 N24 -162.6(3)
N22 N23 C25 N26 -176.6(3)
Fe1 N23 C25 N26 10.6(4)
C27 N26 C25 N24 -8.2(6)
N27 N26 C25 N24 169.3(3)
C27 N26 C25 N23 178.3(3)
N27 N26 C25 N23 -4.2(4)
N27 N26 C27 C28 -0.2(4)
C25 N26 C27 C28 177.3(4)
N27 N26 C27 C26 178.7(4)
C25 N26 C27 C26 -3.8(6)
N26 C27 C28 C29 -0.8(4)
C26 C27 C28 C29 -179.6(4)
N26 N27 C29 C28 -1.6(4)
Fe1 N27 C29 C28 -171.3(3)
N26 N27 C29 C30 178.4(3)
Fe1 N27 C29 C30 8.8(6)
C27 C28 C29 N27 1.6(5)
C27 C28 C29 C30 -178.5(4)
